data_2239431
loop_
_publ_author_name
'Ismailova, D. S.'
'Okmanov, R. Ya.'
'Ziyaev, A. A.'
'Shakhidoyatov, Kh. M.'
'Tashkhodjaev, B.'

_publ_section_title
;
 <i>N</i>-(5-Benzylsulfanyl-1,3,4-thiadiazol-2-yl)-2-(piperidin-1-yl)acetamide
;
_journal_issue 3
_journal_name_full 'Acta Crystallographica Section E'
_journal_page_first o241
_journal_paper_doi 10.1107/S160053681400213X
_journal_volume 70
_journal_year 2014
_chemical_formula_iupac 'C16 H20 N4 O S2'
_chemical_formula_moiety 'C16 H20 N4 O S2'
_chemical_formula_sum 'C16 H20 N4 O S2'
_chemical_formula_weight 348.48
_chemical_melting_point_lt 376.0(10)
_chemical_name_systematic
;
<i>N</i>-(5-Benzylsulfanyl-1,3,4-thiadiazol-2-yl)-2-(piperidin-1-yl)acetamide
;
_space_group_IT_number 14
_symmetry_cell_setting monoclinic
_symmetry_space_group_name_Hall '-P 2ybc'
_symmetry_space_group_name_H-M 'P 1 21/c 1'
_atom_sites_solution_hydrogens geom
_atom_sites_solution_primary direct
_atom_sites_solution_secondary difmap
_audit_creation_method SHELXL-97
_cell_angle_alpha 90.00
_cell_angle_beta 95.48(3)
_cell_angle_gamma 90.00
_cell_formula_units_Z 4
_cell_length_a 17.429(4)
_cell_length_b 16.748(3)
_cell_length_c 5.8390(12)
_cell_measurement_reflns_used 124
_cell_measurement_temperature 290(2)
_cell_measurement_theta_max 35.7892
_cell_measurement_theta_min 5.8705
_cell_volume 1696.6(6)
_computing_cell_refinement
;
CrysAlis PRO (Oxford Diffraction, 2009)
;
_computing_data_collection
;
CrysAlis PRO (Oxford Diffraction, 2009)
;
_computing_data_reduction
;
CrysAlis PRO (Oxford Diffraction, 2009)
;
_computing_molecular_graphics 'XP in SHELXTL (Sheldrick, 2008)'
_computing_publication_material 'SHELXTL (Sheldrick, 2008), PLATON (Spek, 2009) and publCIF (Westrip, 2010)'
_computing_structure_refinement 'SHELXS97 (Sheldrick, 2008)'
_computing_structure_solution 'SHELXS97 (Sheldrick, 2008)'
_diffrn_ambient_temperature 290(2)
_diffrn_detector_area_resol_mean 10.2576
_diffrn_measured_fraction_theta_full 0.995
_diffrn_measured_fraction_theta_max 0.995
_diffrn_measurement_device_type 'Oxford Diffraction Xcalibur Ruby'
_diffrn_measurement_method '\w scans'
_diffrn_radiation_monochromator graphite
_diffrn_radiation_source 'Enhance (Cu) X-ray Source'
_diffrn_radiation_type 'Cu K\a'
_diffrn_radiation_wavelength 1.54184
_diffrn_reflns_av_R_equivalents 0.1167
_diffrn_reflns_av_sigmaI/netI 0.1206
_diffrn_reflns_limit_h_max 20
_diffrn_reflns_limit_h_min -20
_diffrn_reflns_limit_k_max 19
_diffrn_reflns_limit_k_min 0
_diffrn_reflns_limit_l_max 6
_diffrn_reflns_limit_l_min 0
_diffrn_reflns_number 7003
_diffrn_reflns_theta_full 66.60
_diffrn_reflns_theta_max 66.60
_diffrn_reflns_theta_min 3.67
_diffrn_standards_interval_count 0
_diffrn_standards_interval_time 0
_diffrn_standards_number 0
_exptl_absorpt_coefficient_mu 2.921
_exptl_absorpt_correction_T_max 0.558
_exptl_absorpt_correction_T_min 0.431
_exptl_absorpt_correction_type multi-scan
_exptl_absorpt_process_details
;
(CrysAlis PRO; Oxford Diffraction, 2009)
;
_exptl_crystal_colour colourless
_exptl_crystal_density_diffrn 1.364
_exptl_crystal_density_method 'not measured'
_exptl_crystal_description prizmatic
_exptl_crystal_F_000 736
_exptl_crystal_size_max 0.35
_exptl_crystal_size_mid 0.28
_exptl_crystal_size_min 0.20
_refine_diff_density_max 0.405
_refine_diff_density_min -0.392
_refine_ls_extinction_method none
_refine_ls_goodness_of_fit_ref 0.979
_refine_ls_hydrogen_treatment constr
_refine_ls_matrix_type full
_refine_ls_number_parameters 208
_refine_ls_number_reflns 2970
_refine_ls_number_restraints 0
_refine_ls_restrained_S_all 0.979
_refine_ls_R_factor_all 0.1415
_refine_ls_R_factor_gt 0.0691
_refine_ls_shift/su_max 0.000
_refine_ls_shift/su_mean 0.000
_refine_ls_structure_factor_coef Fsqd
_refine_ls_weighting_details 'calc w=1/[\s^2^(Fo^2^)+(0.1068P)^2^] where P=(Fo^2^+2Fc^2^)/3'
_refine_ls_weighting_scheme calc
_refine_ls_wR_factor_gt 0.1636
_refine_ls_wR_factor_ref 0.2166
_reflns_number_gt 1521
_reflns_number_total 2970
_reflns_threshold_expression I>2sigma(I)
_cod_data_source_file gk2599sup1.cif
_cod_data_source_block I
_cod_original_sg_symbol_H-M 'P 21/c'
_cod_database_code 2239431
_cod_database_fobs_code 2239431

loop_
_symmetry_equiv_pos_as_xyz
'x, y, z'
'-x, y+1/2, -z+1/2'
'-x, -y, -z'
'x, -y-1/2, z-1/2'

loop_
_atom_site_type_symbol
_atom_site_label
_atom_site_fract_x
_atom_site_fract_y
_atom_site_fract_z
_atom_site_U_iso_or_equiv
_atom_site_adp_type
_atom_site_calc_flag
_atom_site_refinement_flags
_atom_site_occupancy
_atom_site_symmetry_multiplicity
S S1 0.52312(7) 0.33111(9) 0.9429(2) 0.0528(4) Uani d . 1 1
S S2 0.39119(9) 0.32063(11) 1.2305(3) 0.0642(5) Uani d . 1 1
O O1 0.6512(2) 0.3164(3) 0.7429(8) 0.0675(12) Uani d . 1 1
N N1 0.4609(3) 0.4532(3) 0.7342(8) 0.0545(12) Uani d . 1 1
N N2 0.4113(3) 0.4313(3) 0.8972(8) 0.0536(12) Uani d . 1 1
N N3 0.5742(3) 0.4130(3) 0.5819(8) 0.0549(12) Uani d . 1 1
H H3 0.5681 0.4490 0.4769 0.066 Uiso calc R 1 1
N N4 0.7677(3) 0.3620(3) 0.4568(7) 0.0499(11) Uani d . 1 1
C C1 0.5195(3) 0.4055(4) 0.7371(9) 0.0496(14) Uani d . 1 1
C C2 0.4357(3) 0.3686(4) 1.0141(9) 0.0524(15) Uani d . 1 1
C C3 0.3196(3) 0.3937(4) 1.3030(10) 0.0637(17) Uani d . 1 1
H H3B 0.3186 0.3945 1.4688 0.076 Uiso calc R 1 1
H H3C 0.3357 0.4461 1.2561 0.076 Uiso calc R 1 1
C C4 0.2399(3) 0.3782(4) 1.1947(9) 0.0526(14) Uani d . 1 1
C C5 0.2152(3) 0.4084(4) 0.9797(10) 0.0641(17) Uani d . 1 1
H H5A 0.2496 0.4359 0.8964 0.077 Uiso calc R 1 1
C C6 0.1403(4) 0.3980(5) 0.8881(11) 0.074(2) Uani d . 1 1
H H6A 0.1248 0.4181 0.7426 0.089 Uiso calc R 1 1
C C7 0.0882(4) 0.3586(4) 1.0077(12) 0.0730(19) Uani d . 1 1
H H7A 0.0371 0.3534 0.9472 0.088 Uiso calc R 1 1
C C8 0.1127(4) 0.3267(5) 1.2187(12) 0.077(2) Uani d . 1 1
H H8A 0.0782 0.2981 1.2991 0.093 Uiso calc R 1 1
C C9 0.1871(3) 0.3364(4) 1.3124(11) 0.0677(18) Uani d . 1 1
H H9A 0.2025 0.3147 1.4562 0.081 Uiso calc R 1 1
C C10 0.6380(3) 0.3646(4) 0.5903(10) 0.0500(14) Uani d . 1 1
C C11 0.6864(3) 0.3734(4) 0.3892(9) 0.0550(15) Uani d . 1 1
H H11A 0.6694 0.3347 0.2717 0.066 Uiso calc R 1 1
H H11B 0.6784 0.4263 0.3231 0.066 Uiso calc R 1 1
C C12 0.8104(3) 0.3476(4) 0.2561(10) 0.0606(16) Uani d . 1 1
H H12A 0.8052 0.3935 0.1545 0.073 Uiso calc R 1 1
H H12B 0.7888 0.3016 0.1719 0.073 Uiso calc R 1 1
C C13 0.8937(3) 0.3331(4) 0.3287(11) 0.0691(18) Uani d . 1 1
H H13A 0.9210 0.3260 0.1930 0.083 Uiso calc R 1 1
H H13B 0.8988 0.2841 0.4176 0.083 Uiso calc R 1 1
C C14 0.9299(3) 0.4006(5) 0.4705(11) 0.074(2) Uani d . 1 1
H H14A 0.9324 0.4477 0.3750 0.089 Uiso calc R 1 1
H H14B 0.9821 0.3862 0.5281 0.089 Uiso calc R 1 1
C C15 0.8832(4) 0.4190(5) 0.6722(11) 0.075(2) Uani d . 1 1
H H15A 0.8879 0.3751 0.7811 0.090 Uiso calc R 1 1
H H15B 0.9032 0.4667 0.7506 0.090 Uiso calc R 1 1
C C16 0.7994(3) 0.4313(4) 0.5881(10) 0.0592(16) Uani d . 1 1
H H16A 0.7701 0.4401 0.7188 0.071 Uiso calc R 1 1
H H16B 0.7944 0.4784 0.4914 0.071 Uiso calc R 1 1

loop_
_atom_site_aniso_label
_atom_site_aniso_U_11
_atom_site_aniso_U_22
_atom_site_aniso_U_33
_atom_site_aniso_U_12
_atom_site_aniso_U_13
_atom_site_aniso_U_23
S1 0.0408(7) 0.0584(9) 0.0596(9) 0.0043(7) 0.0063(6) 0.0094(8)
S2 0.0531(8) 0.0744(11) 0.0673(10) 0.0131(8) 0.0177(7) 0.0167(9)
O1 0.053(2) 0.074(3) 0.077(3) 0.014(2) 0.017(2) 0.030(3)
N1 0.051(3) 0.053(3) 0.059(3) 0.008(2) 0.006(2) 0.007(2)
N2 0.045(3) 0.055(3) 0.062(3) 0.004(2) 0.011(2) 0.008(3)
N3 0.045(2) 0.064(3) 0.055(3) 0.001(2) 0.005(2) 0.014(3)
N4 0.045(2) 0.058(3) 0.047(3) 0.002(2) 0.0067(19) -0.003(2)
C1 0.036(3) 0.058(4) 0.054(3) -0.001(2) 0.000(2) 0.003(3)
C2 0.042(3) 0.063(4) 0.052(3) -0.001(3) 0.004(2) -0.003(3)
C3 0.053(3) 0.085(5) 0.054(4) 0.005(3) 0.008(3) -0.007(3)
C4 0.050(3) 0.059(4) 0.050(3) 0.004(3) 0.011(2) -0.001(3)
C5 0.057(4) 0.079(5) 0.057(4) 0.000(3) 0.012(3) 0.012(3)
C6 0.065(4) 0.092(6) 0.063(4) 0.006(4) -0.001(3) 0.009(4)
C7 0.047(3) 0.085(5) 0.086(5) 0.000(3) 0.003(3) -0.002(4)
C8 0.056(4) 0.090(5) 0.089(5) -0.006(4) 0.025(3) 0.016(4)
C9 0.059(4) 0.088(5) 0.058(4) 0.007(3) 0.015(3) 0.018(4)
C10 0.040(3) 0.050(3) 0.060(4) -0.002(2) 0.005(2) -0.002(3)
C11 0.050(3) 0.060(4) 0.055(3) 0.002(3) 0.007(3) 0.003(3)
C12 0.061(4) 0.070(4) 0.052(3) -0.002(3) 0.012(3) -0.012(3)
C13 0.056(3) 0.084(5) 0.070(4) 0.008(4) 0.022(3) -0.011(4)
C14 0.044(3) 0.099(6) 0.078(5) -0.003(3) 0.004(3) -0.005(4)
C15 0.054(4) 0.102(6) 0.071(4) -0.006(4) 0.007(3) -0.027(4)
C16 0.054(3) 0.066(4) 0.058(4) 0.001(3) 0.013(3) -0.014(3)

loop_
_atom_type_symbol
_atom_type_description
_atom_type_scat_dispersion_real
_atom_type_scat_dispersion_imag
_atom_type_scat_source
C C 0.0181 0.0091 'International Tables Vol C Tables 4.2.6.8 and 6.1.1.4'
H H 0.0000 0.0000 'International Tables Vol C Tables 4.2.6.8 and 6.1.1.4'
N N 0.0311 0.0180 'International Tables Vol C Tables 4.2.6.8 and 6.1.1.4'
O O 0.0492 0.0322 'International Tables Vol C Tables 4.2.6.8 and 6.1.1.4'
S S 0.3331 0.5567 'International Tables Vol C Tables 4.2.6.8 and 6.1.1.4'

loop_
_geom_angle_atom_site_label_1
_geom_angle_atom_site_label_2
_geom_angle_atom_site_label_3
_geom_angle
C1 S1 C2 86.0(3)
C2 S2 C3 102.7(3)
C1 N1 N2 111.6(5)
C2 N2 N1 112.3(4)
C10 N3 C1 122.1(5)
C10 N3 H3 119.0
C1 N3 H3 119.0
C11 N4 C12 111.3(4)
C11 N4 C16 110.3(5)
C12 N4 C16 110.6(5)
N1 C1 N3 121.9(5)
N1 C1 S1 115.5(4)
N3 C1 S1 122.6(4)
N2 C2 S1 114.6(4)
N2 C2 S2 127.4(4)
S1 C2 S2 118.0(4)
C4 C3 S2 114.5(5)
C4 C3 H3B 108.6
S2 C3 H3B 108.6
C4 C3 H3C 108.6
S2 C3 H3C 108.6
H3B C3 H3C 107.6
C5 C4 C9 118.0(6)
C5 C4 C3 121.2(5)
C9 C4 C3 120.7(6)
C6 C5 C4 120.6(6)
C6 C5 H5A 119.7
C4 C5 H5A 119.7
C7 C6 C5 121.0(7)
C7 C6 H6A 119.5
C5 C6 H6A 119.5
C6 C7 C8 118.7(6)
C6 C7 H7A 120.6
C8 C7 H7A 120.6
C9 C8 C7 121.0(6)
C9 C8 H8A 119.5
C7 C8 H8A 119.5
C8 C9 C4 120.6(6)
C8 C9 H9A 119.7
C4 C9 H9A 119.7
O1 C10 N3 121.2(5)
O1 C10 C11 123.7(5)
N3 C10 C11 115.0(5)
N4 C11 C10 112.2(5)
N4 C11 H11A 109.2
C10 C11 H11A 109.2
N4 C11 H11B 109.2
C10 C11 H11B 109.2
H11A C11 H11B 107.9
N4 C12 C13 110.7(5)
N4 C12 H12A 109.5
C13 C12 H12A 109.5
N4 C12 H12B 109.5
C13 C12 H12B 109.5
H12A C12 H12B 108.1
C12 C13 C14 112.3(5)
C12 C13 H13A 109.1
C14 C13 H13A 109.1
C12 C13 H13B 109.1
C14 C13 H13B 109.1
H13A C13 H13B 107.9
C13 C14 C15 110.4(5)
C13 C14 H14A 109.6
C15 C14 H14A 109.6
C13 C14 H14B 109.6
C15 C14 H14B 109.6
H14A C14 H14B 108.1
C16 C15 C14 110.3(5)
C16 C15 H15A 109.6
C14 C15 H15A 109.6
C16 C15 H15B 109.6
C14 C15 H15B 109.6
H15A C15 H15B 108.1
N4 C16 C15 111.5(5)
N4 C16 H16A 109.3
C15 C16 H16A 109.3
N4 C16 H16B 109.3
C15 C16 H16B 109.3
H16A C16 H16B 108.0

loop_
_geom_bond_atom_site_label_1
_geom_bond_atom_site_label_2
_geom_bond_distance
S1 C1 1.728(6)
S1 C2 1.736(5)
S2 C2 1.741(6)
S2 C3 1.825(6)
O1 C10 1.208(7)
N1 C1 1.295(7)
N1 N2 1.394(6)
N2 C2 1.301(8)
N3 C10 1.372(7)
N3 C1 1.383(7)
N3 H3 0.8600
N4 C11 1.448(7)
N4 C12 1.467(7)
N4 C16 1.469(7)
C3 C4 1.493(8)
C3 H3B 0.9700
C3 H3C 0.9700
C4 C5 1.383(8)
C4 C9 1.390(8)
C5 C6 1.373(8)
C5 H5A 0.9300
C6 C7 1.368(9)
C6 H6A 0.9300
C7 C8 1.373(9)
C7 H7A 0.9300
C8 C9 1.368(9)
C8 H8A 0.9300
C9 H9A 0.9300
C10 C11 1.517(7)
C11 H11A 0.9700
C11 H11B 0.9700
C12 C13 1.492(8)
C12 H12A 0.9700
C12 H12B 0.9700
C13 C14 1.504(9)
C13 H13A 0.9700
C13 H13B 0.9700
C14 C15 1.527(8)
C14 H14A 0.9700
C14 H14B 0.9700
C15 C16 1.509(8)
C15 H15A 0.9700
C15 H15B 0.9700
C16 H16A 0.9700
C16 H16B 0.9700

loop_
_geom_hbond_atom_site_label_D
_geom_hbond_atom_site_label_H
_geom_hbond_atom_site_label_A
_geom_hbond_site_symmetry_A
_geom_hbond_distance_DH
_geom_hbond_distance_HA
_geom_hbond_distance_DA
_geom_hbond_angle_DHA
N3 H3 N1 3_666 0.86 2.08 2.930(7) 169
C11 H11A O1 4_565 0.97 2.55 3.334(8) 138

loop_
_geom_torsion_atom_site_label_1
_geom_torsion_atom_site_label_2
_geom_torsion_atom_site_label_3
_geom_torsion_atom_site_label_4
_geom_torsion
C1 N1 N2 C2 0.3(7)
N2 N1 C1 N3 176.5(5)
N2 N1 C1 S1 -2.1(7)
C10 N3 C1 N1 177.3(5)
C10 N3 C1 S1 -4.2(8)
C2 S1 C1 N1 2.5(5)
C2 S1 C1 N3 -176.1(5)
N1 N2 C2 S1 1.7(7)
N1 N2 C2 S2 -179.1(4)
C1 S1 C2 N2 -2.3(5)
C1 S1 C2 S2 178.4(4)
C3 S2 C2 N2 -14.8(6)
C3 S2 C2 S1 164.4(3)
C2 S2 C3 C4 99.2(5)
S2 C3 C4 C5 -88.5(7)
S2 C3 C4 C9 94.7(6)
C9 C4 C5 C6 1.0(10)
C3 C4 C5 C6 -175.9(6)
C4 C5 C6 C7 0.7(12)
C5 C6 C7 C8 -2.4(12)
C6 C7 C8 C9 2.3(12)
C7 C8 C9 C4 -0.6(12)
C5 C4 C9 C8 -1.1(10)
C3 C4 C9 C8 175.8(6)
C1 N3 C10 O1 -4.4(9)
C1 N3 C10 C11 172.2(5)
C12 N4 C11 C10 163.5(5)
C16 N4 C11 C10 -73.3(6)
O1 C10 C11 N4 -37.3(8)
N3 C10 C11 N4 146.2(5)
C11 N4 C12 C13 -178.0(5)
C16 N4 C12 C13 58.9(7)
N4 C12 C13 C14 -56.4(7)
C12 C13 C14 C15 52.9(8)
C13 C14 C15 C16 -52.0(8)
C11 N4 C16 C15 176.8(5)
C12 N4 C16 C15 -59.6(7)
C14 C15 C16 N4 56.1(8)
